data_7233086
loop_
_publ_author_name
'Yue, Zenghui'
'Lu, Huangjie'
'Li, Zijian'
'Guo, Shangyao'
'Song, Junze'
'Ren, Yi Ming'
'Huang, Yuying'
'Lin, Jian'
'Wang, Jian-Qiang'

_publ_section_title
;
 Structural Evolution and Tuneable Photoluminescence of f-Element Bearing
 Coordination Polymers of the 2,4,6-tri-\a-pyridyl-1,3,5-triazine Ligand
;
_journal_name_full CrystEngComm
_journal_paper_doi 10.1039/C9CE00867E
_journal_year 2019
_chemical_formula_moiety 'C20 H17 N10 Nd O10'
_chemical_formula_sum 'C20 H17 N10 Nd O10'
_chemical_formula_weight 701.67
_chemical_melting_point ?
_chemical_name_common NdTPTZ
_space_group_crystal_system triclinic
_space_group_IT_number 2
_space_group_name_Hall '-P 1'
_space_group_name_H-M_alt 'P -1'
_symmetry_space_group_name_Hall '-P 1'
_symmetry_space_group_name_H-M 'P -1'
_atom_sites_solution_hydrogens mixed
_audit_creation_method SHELXL-2014/7
_audit_update_record
;
2019-07-05 deposited with the CCDC.    2019-07-12 downloaded from the CCDC.
;
_cell_angle_alpha 89.9080(10)
_cell_angle_beta 84.9420(10)
_cell_angle_gamma 69.8010(10)
_cell_formula_units_Z 2
_cell_length_a 9.5728(2)
_cell_length_b 10.6394(3)
_cell_length_c 13.7014(3)
_cell_measurement_reflns_used 44507
_cell_measurement_temperature 303(2)
_cell_measurement_theta_max 27.501
_cell_measurement_theta_min 2.277
_cell_volume 1303.93(5)
_computing_cell_refinement 'Bruker SAINT'
_computing_data_collection 'Bruker APEX2'
_computing_data_reduction 'Bruker SAINT'
_computing_molecular_graphics 'Bruker SHELXTL'
_computing_publication_material 'Bruker SHELXTL'
_computing_structure_refinement 'SHELXL-2014/7 (Sheldrick, 2014)'
_diffrn_ambient_temperature 303(2)
_diffrn_measured_fraction_theta_full 1.000
_diffrn_measured_fraction_theta_max 0.999
_diffrn_measurement_device_type 'Bruker APEX-II'
_diffrn_measurement_method '0.5 wide w/ exposures'
_diffrn_radiation_type MoK\a
_diffrn_radiation_wavelength 0.71073
_diffrn_reflns_av_R_equivalents 0.0457
_diffrn_reflns_av_unetI/netI 0.0255
_diffrn_reflns_Laue_measured_fraction_full 1.000
_diffrn_reflns_Laue_measured_fraction_max 0.999
_diffrn_reflns_limit_h_max 12
_diffrn_reflns_limit_h_min -12
_diffrn_reflns_limit_k_max 13
_diffrn_reflns_limit_k_min -13
_diffrn_reflns_limit_l_max 17
_diffrn_reflns_limit_l_min -17
_diffrn_reflns_number 44507
_diffrn_reflns_point_group_measured_fraction_full 1.000
_diffrn_reflns_point_group_measured_fraction_max 0.999
_diffrn_reflns_theta_full 25.242
_diffrn_reflns_theta_max 27.501
_diffrn_reflns_theta_min 2.277
_diffrn_source 'Turbo X-ray Source'
_exptl_absorpt_coefficient_mu 2.065
_exptl_absorpt_correction_T_max 0.960
_exptl_absorpt_correction_T_min 0.781
_exptl_absorpt_correction_type multi-scan
_exptl_absorpt_process_details SHELTXPREP
_exptl_crystal_colour Yellow
_exptl_crystal_density_diffrn 1.787
_exptl_crystal_density_meas ?
_exptl_crystal_density_method 'Not measured'
_exptl_crystal_description Block
_exptl_crystal_F_000 694
_exptl_crystal_size_max 0.21
_exptl_crystal_size_mid 0.1
_exptl_crystal_size_min 0.02
_refine_diff_density_max 1.768
_refine_diff_density_min -1.579
_refine_diff_density_rms 0.107
_refine_ls_extinction_method none
_refine_ls_goodness_of_fit_ref 1.045
_refine_ls_hydrogen_treatment constr
_refine_ls_matrix_type full
_refine_ls_number_parameters 324
_refine_ls_number_reflns 5982
_refine_ls_number_restraints 0
_refine_ls_restrained_S_all 1.045
_refine_ls_R_factor_all 0.0400
_refine_ls_R_factor_gt 0.0356
_refine_ls_shift/su_max 0.000
_refine_ls_shift/su_mean 0.000
_refine_ls_structure_factor_coef Fsqd
_refine_ls_weighting_details 'w=1/[\s^2^(Fo^2^)+(0.0344P)^2^+3.9006P] where P=(Fo^2^+2Fc^2^)/3'
_refine_ls_weighting_scheme calc
_refine_ls_wR_factor_gt 0.0842
_refine_ls_wR_factor_ref 0.0876
_reflns_Friedel_coverage 0.000
_reflns_number_gt 5481
_reflns_number_total 5982
_reflns_threshold_expression 'I > 2\s(I)'
_cod_data_source_file c9ce00867e2.cif
_cod_data_source_block NdTPTZ-2
_cod_depositor_comments
;
The following automatic conversions were performed:

'_chemical_melting_point' value 'N/A' was changed to '?' - the value
is undefined or not given.

'_exptl_crystal_density_meas' value 'Not measured' was changed to '?'
- the value is perceived as not measured.

Automatic conversion script
Id: cif_fix_values 4973 2017-02-22 13:04:09Z antanas 
;
_cod_database_code 7233086
_shelx_shelxl_version_number 2014/7
_shelx_space_group_comment
;
The symmetry employed for this shelxl refinement is uniquely defined
by the following loop, which should always be used as a source of
symmetry information in preference to the above space-group names.
They are only intended as comments.
;

loop_
_space_group_symop_operation_xyz
'x, y, z'
'-x, -y, -z'

loop_
_atom_site_label
_atom_site_type_symbol
_atom_site_fract_x
_atom_site_fract_y
_atom_site_fract_z
_atom_site_U_iso_or_equiv
_atom_site_adp_type
_atom_site_occupancy
_atom_site_site_symmetry_order
_atom_site_calc_flag
_atom_site_refinement_flags_posn
_atom_site_refinement_flags_adp
Nd01 Nd 0.22909(2) 0.23867(2) 0.25558(2) 0.02890(7) Uani 1 1 d . .
O1 O 0.4207(4) 0.3121(3) 0.1543(2) 0.0455(7) Uani 1 1 d . .
O2 O 0.3767(4) 0.3937(3) 0.3025(2) 0.0447(7) Uani 1 1 d . .
O3 O 0.5689(5) 0.4037(5) 0.2109(3) 0.0737(12) Uani 1 1 d . .
O4 O 0.2315(4) 0.0204(3) 0.3285(2) 0.0500(8) Uani 1 1 d . .
O5 O 0.1239(4) -0.1116(4) 0.2739(4) 0.0806(14) Uani 1 1 d . .
O6 O 0.0642(3) 0.0935(3) 0.2269(3) 0.0491(8) Uani 1 1 d . .
O7 O 0.3401(4) 0.0684(4) 0.1178(3) 0.0532(8) Uani 1 1 d . .
O8 O 0.2557(6) 0.0823(5) -0.0252(3) 0.0898(15) Uani 1 1 d . .
O9 O 0.1644(4) 0.2477(4) 0.0812(2) 0.0527(8) Uani 1 1 d . .
O10 O 0.0774(3) 0.4690(3) 0.2295(2) 0.0476(8) Uani 1 1 d . .
H10A H 0.1249 0.5026 0.1876 0.057 Uiso 1 1 d R U
H10B H -0.0126 0.5126 0.2382 0.057 Uiso 1 1 d R U
C9 C 0.5268(2) 0.1263(2) 0.40696(14) 0.0300(7) Uani 1 1 d G .
C10 C 0.6713(2) 0.0698(3) 0.43426(14) 0.0358(8) Uani 1 1 d G .
H10 H 0.6910 0.0816 0.4982 0.043 Uiso 1 1 calc R U
C11 C 0.78649(19) -0.0043(3) 0.36598(19) 0.0428(10) Uani 1 1 d G .
H11 H 0.8832 -0.0420 0.3843 0.051 Uiso 1 1 calc R U
C12 C 0.7571(2) -0.0220(3) 0.27040(17) 0.0427(10) Uani 1 1 d G .
H12 H 0.8341 -0.0715 0.2247 0.051 Uiso 1 1 calc R U
C13 C 0.6125(3) 0.0345(3) 0.24309(13) 0.0399(9) Uani 1 1 d G .
H13 H 0.5928 0.0227 0.1791 0.048 Uiso 1 1 calc R U
N5 N 0.49739(19) 0.1086(2) 0.31137(15) 0.0318(7) Uani 1 1 d G .
C19 C 0.1633(7) 0.7077(6) 0.0375(5) 0.0653(14) Uani 1 1 d . .
C20 C 0.1675(9) 0.8077(8) -0.0325(6) 0.100(3) Uani 1 1 d . .
H20A H 0.0982 0.8122 -0.0801 0.149 Uiso 1 1 calc R U
H20B H 0.2666 0.7842 -0.0649 0.149 Uiso 1 1 calc R U
H20C H 0.1404 0.8932 0.0008 0.149 Uiso 1 1 calc R U
N6 N -0.0127(2) 0.3159(2) 0.38542(14) 0.0305(6) Uani 1 1 d G .
C18 C -0.1531(2) 0.3386(3) 0.35381(13) 0.0381(9) Uani 1 1 d G .
H18 H -0.1628 0.3273 0.2878 0.046 Uiso 1 1 calc R U
C17 C -0.27908(19) 0.3781(3) 0.42093(18) 0.0397(9) Uani 1 1 d G .
H17 H -0.3731 0.3932 0.3998 0.048 Uiso 1 1 calc R U
C16 C -0.2646(2) 0.3949(3) 0.51965(16) 0.0437(10) Uani 1 1 d G .
H16 H -0.3489 0.4213 0.5646 0.052 Uiso 1 1 calc R U
C15 C -0.1241(3) 0.3722(3) 0.55126(12) 0.0379(9) Uani 1 1 d G .
H15 H -0.1144 0.3835 0.6173 0.045 Uiso 1 1 calc R U
C14 C 0.00185(19) 0.3327(3) 0.48415(15) 0.0300(7) Uani 1 1 d G .
N1 N 0.2185(2) 0.3910(3) 0.78569(17) 0.0382(8) Uani 1 1 d G .
C1 C 0.2367(3) 0.4118(3) 0.88319(16) 0.0513(11) Uani 1 1 d G .
H1 H 0.1554 0.4632 0.9252 0.062 Uiso 1 1 calc R U
C2 C 0.3765(3) 0.3557(3) 0.91787(15) 0.0542(12) Uani 1 1 d G .
H2 H 0.3887 0.3696 0.9831 0.065 Uiso 1 1 calc R U
C3 C 0.4981(3) 0.2788(3) 0.8551(2) 0.0581(13) Uani 1 1 d G .
H3 H 0.5916 0.2413 0.8783 0.070 Uiso 1 1 calc R U
C4 C 0.4799(2) 0.2581(3) 0.75757(19) 0.0468(11) Uani 1 1 d G .
H4 H 0.5612 0.2067 0.7156 0.056 Uiso 1 1 calc R U
C5 C 0.3401(3) 0.3142(3) 0.72289(13) 0.0338(8) Uani 1 1 d G .
N3 N 0.43236(17) 0.2258(2) 0.56407(15) 0.0334(7) Uani 1 1 d G .
C8 C 0.40851(18) 0.2008(2) 0.46853(13) 0.0310(7) Uani 1 1 d G .
N4 N 0.2638(2) 0.2405(2) 0.44057(11) 0.0288(6) Uani 1 1 d G .
C7 C 0.14303(16) 0.3052(2) 0.50814(14) 0.0312(8) Uani 1 1 d G .
N2 N 0.16688(18) 0.3302(2) 0.60368(13) 0.0311(7) Uani 1 1 d G .
C6 C 0.3115(2) 0.2905(2) 0.63165(11) 0.0339(8) Uani 1 1 d G .
N7 N 0.1384(4) -0.0023(4) 0.2765(3) 0.0475(9) Uani 1 1 d . .
N8 N 0.4577(4) 0.3726(4) 0.2222(3) 0.0414(8) Uani 1 1 d . .
N9 N 0.2541(5) 0.1310(5) 0.0549(3) 0.0531(10) Uani 1 1 d . .
N10 N 0.1645(8) 0.6280(7) 0.0899(5) 0.0952(19) Uani 1 1 d . .

loop_
_atom_site_aniso_label
_atom_site_aniso_U_11
_atom_site_aniso_U_22
_atom_site_aniso_U_33
_atom_site_aniso_U_23
_atom_site_aniso_U_13
_atom_site_aniso_U_12
Nd01 0.02672(11) 0.03472(12) 0.02272(10) -0.00232(7) -0.00351(7) -0.00712(8)
O1 0.0522(18) 0.062(2) 0.0292(14) 0.0014(13) -0.0074(13) -0.0272(16)
O2 0.0505(18) 0.0453(17) 0.0386(16) -0.0056(13) -0.0046(13) -0.0168(14)
O3 0.072(3) 0.105(3) 0.069(3) 0.008(2) -0.009(2) -0.062(3)
O4 0.0522(19) 0.0470(18) 0.0521(19) 0.0053(15) -0.0102(15) -0.0174(15)
O5 0.051(2) 0.047(2) 0.146(4) -0.011(2) 0.006(2) -0.0225(18)
O6 0.0385(16) 0.0536(19) 0.056(2) -0.0044(16) -0.0066(14) -0.0162(15)
O7 0.0484(18) 0.056(2) 0.0513(19) -0.0188(16) 0.0052(15) -0.0151(16)
O8 0.128(4) 0.114(4) 0.041(2) -0.035(2) 0.004(2) -0.063(3)
O9 0.065(2) 0.065(2) 0.0329(16) -0.0004(15) -0.0128(15) -0.0263(18)
O10 0.0356(16) 0.0459(17) 0.0481(18) 0.0075(14) 0.0044(13) 0.0007(13)
C9 0.0278(17) 0.0300(18) 0.0320(18) 0.0021(14) -0.0059(14) -0.0090(14)
C10 0.0293(18) 0.040(2) 0.036(2) 0.0021(16) -0.0053(15) -0.0092(16)
C11 0.0262(19) 0.045(2) 0.051(3) 0.0031(19) -0.0016(17) -0.0047(17)
C12 0.0288(19) 0.046(2) 0.046(2) 0.0002(19) 0.0076(17) -0.0059(17)
C13 0.035(2) 0.041(2) 0.038(2) -0.0045(17) 0.0037(16) -0.0075(17)
N5 0.0282(15) 0.0345(16) 0.0289(15) -0.0022(13) -0.0010(12) -0.0064(13)
C19 0.067(4) 0.069(4) 0.067(4) 0.000(3) -0.009(3) -0.032(3)
C20 0.104(6) 0.103(6) 0.110(6) 0.044(5) -0.036(5) -0.053(5)
N6 0.0271(15) 0.0370(17) 0.0248(14) -0.0021(12) -0.0047(12) -0.0070(13)
C18 0.0318(19) 0.043(2) 0.037(2) -0.0027(17) -0.0079(16) -0.0089(17)
C17 0.0261(18) 0.046(2) 0.048(2) -0.0070(19) -0.0083(16) -0.0117(17)
C16 0.0283(19) 0.056(3) 0.043(2) -0.010(2) 0.0040(17) -0.0119(18)
C15 0.0315(19) 0.048(2) 0.0309(19) -0.0063(17) -0.0018(15) -0.0098(17)
C14 0.0293(17) 0.0301(18) 0.0280(17) -0.0019(14) -0.0018(14) -0.0071(14)
N1 0.0375(18) 0.048(2) 0.0262(16) -0.0033(14) -0.0052(13) -0.0106(15)
C1 0.057(3) 0.068(3) 0.029(2) -0.004(2) -0.0072(19) -0.022(2)
C2 0.069(3) 0.068(3) 0.030(2) 0.004(2) -0.019(2) -0.026(3)
C3 0.056(3) 0.065(3) 0.049(3) -0.002(2) -0.030(2) -0.010(2)
C4 0.037(2) 0.053(3) 0.042(2) -0.009(2) -0.0170(18) -0.0026(19)
C5 0.036(2) 0.0331(19) 0.0318(18) 0.0023(15) -0.0106(15) -0.0089(16)
N3 0.0270(15) 0.0396(18) 0.0278(15) -0.0032(13) -0.0039(12) -0.0038(13)
C8 0.0321(18) 0.0305(18) 0.0312(18) 0.0030(14) -0.0113(15) -0.0098(15)
N4 0.0237(14) 0.0340(16) 0.0247(14) -0.0001(12) -0.0026(11) -0.0049(12)
C7 0.038(2) 0.0306(18) 0.0239(17) -0.0014(14) 0.0004(14) -0.0105(15)
N2 0.0284(15) 0.0371(17) 0.0249(14) -0.0035(12) -0.0070(12) -0.0066(13)
C6 0.0281(18) 0.0288(18) 0.041(2) 0.0005(15) -0.0050(15) -0.0048(15)
N7 0.0344(19) 0.043(2) 0.063(2) -0.0100(18) 0.0114(17) -0.0142(16)
N8 0.044(2) 0.047(2) 0.0384(19) 0.0082(16) -0.0107(15) -0.0209(17)
N9 0.069(3) 0.072(3) 0.0297(18) -0.0132(18) 0.0048(18) -0.041(2)
N10 0.115(5) 0.087(4) 0.088(4) 0.022(3) 0.002(4) -0.044(4)

loop_
_atom_type_symbol
_atom_type_description
_atom_type_scat_dispersion_real
_atom_type_scat_dispersion_imag
_atom_type_scat_source
C C 0.0033 0.0016 'International Tables Vol C Tables 4.2.6.8 and 6.1.1.4'
H H 0.0000 0.0000 'International Tables Vol C Tables 4.2.6.8 and 6.1.1.4'
N N 0.0061 0.0033 'International Tables Vol C Tables 4.2.6.8 and 6.1.1.4'
O O 0.0106 0.0060 'International Tables Vol C Tables 4.2.6.8 and 6.1.1.4'
Nd Nd -0.1943 3.0179 'International Tables Vol C Tables 4.2.6.8 and 6.1.1.4'

loop_
_geom_angle_atom_site_label_1
_geom_angle_atom_site_label_2
_geom_angle_atom_site_label_3
_geom_angle
O10 Nd01 O7 122.81(12)
O10 Nd01 O9 73.48(11)
O7 Nd01 O9 50.81(12)
O10 Nd01 O4 145.32(11)
O7 Nd01 O4 75.61(12)
O9 Nd01 O4 110.09(11)
O10 Nd01 O1 80.43(11)
O7 Nd01 O1 73.04(11)
O9 Nd01 O1 73.30(10)
O4 Nd01 O1 134.19(11)
O10 Nd01 N4 102.87(9)
O7 Nd01 N4 133.79(10)
O9 Nd01 N4 173.59(9)
O4 Nd01 N4 69.77(9)
O1 Nd01 N4 111.61(8)
O10 Nd01 O6 106.66(11)
O7 Nd01 O6 67.46(11)
O9 Nd01 O6 68.52(11)
O4 Nd01 O6 49.57(11)
O1 Nd01 O6 136.77(10)
N4 Nd01 O6 108.18(9)
O10 Nd01 O2 71.65(11)
O7 Nd01 O2 118.63(10)
O9 Nd01 O2 116.02(11)
O4 Nd01 O2 128.81(10)
O1 Nd01 O2 49.34(9)
N4 Nd01 O2 66.86(8)
O6 Nd01 O2 173.75(10)
O10 Nd01 N5 137.24(10)
O7 Nd01 N5 78.48(10)
O9 Nd01 N5 124.32(10)
O4 Nd01 N5 70.80(9)
O1 Nd01 N5 70.85(9)
N4 Nd01 N5 61.95(6)
O6 Nd01 N5 116.01(9)
O2 Nd01 N5 65.62(9)
O10 Nd01 N6 70.00(9)
O7 Nd01 N6 138.26(9)
O9 Nd01 N6 112.77(9)
O4 Nd01 N6 77.39(10)
O1 Nd01 N6 145.63(9)
N4 Nd01 N6 60.84(6)
O6 Nd01 N6 70.80(9)
O2 Nd01 N6 103.09(8)
N5 Nd01 N6 121.00(7)
O10 Nd01 N9 98.56(12)
O7 Nd01 N9 25.38(12)
O9 Nd01 N9 25.50(12)
O4 Nd01 N9 91.99(12)
O1 Nd01 N9 72.65(10)
N4 Nd01 N9 158.55(11)
O6 Nd01 N9 64.14(11)
O2 Nd01 N9 121.88(10)
N5 Nd01 N9 102.13(11)
N6 Nd01 N9 127.74(10)
O10 Nd01 N7 129.32(11)
O7 Nd01 N7 66.71(11)
O9 Nd01 N7 87.67(12)
O4 Nd01 N7 24.99(11)
O1 Nd01 N7 138.77(10)
N4 Nd01 N7 90.80(10)
O6 Nd01 N7 24.91(11)
O2 Nd01 N7 153.79(11)
N5 Nd01 N7 92.31(10)
N6 Nd01 N7 75.39(9)
N9 Nd01 N7 74.79(12)
N8 O1 Nd01 98.4(2)
N8 O2 Nd01 94.4(2)
N7 O4 Nd01 98.3(3)
N7 O6 Nd01 94.3(2)
N9 O7 Nd01 96.5(3)
N9 O9 Nd01 96.2(3)
Nd01 O10 H10A 109.3
Nd01 O10 H10B 134.4
H10A O10 H10B 113.4
C8 C9 C10 123.83(16)
C8 C9 N5 116.17(16)
C10 C9 N5 120.0
C11 C10 C9 120.0
C11 C10 H10 120.0
C9 C10 H10 120.0
C10 C11 C12 120.0
C10 C11 H11 120.0
C12 C11 H11 120.0
C13 C12 C11 120.0
C13 C12 H12 120.0
C11 C12 H12 120.0
C12 C13 N5 120.0
C12 C13 H13 120.0
N5 C13 H13 120.0
C13 N5 C9 120.0
C13 N5 Nd01 120.14(10)
C9 N5 Nd01 119.50(10)
N10 C19 C20 177.7(8)
C19 C20 H20A 109.5
C19 C20 H20B 109.5
H20A C20 H20B 109.5
C19 C20 H20C 109.5
H20A C20 H20C 109.5
H20B C20 H20C 109.5
C18 N6 C14 120.0
C18 N6 Nd01 119.70(10)
C14 N6 Nd01 120.30(10)
N6 C18 C17 120.0
N6 C18 H18 120.0
C17 C18 H18 120.0
C16 C17 C18 120.0
C16 C17 H17 120.0
C18 C17 H17 120.0
C17 C16 C15 120.0
C17 C16 H16 120.0
C15 C16 H16 120.0
C16 C15 C14 120.0
C16 C15 H15 120.0
C14 C15 H15 120.0
C7 C14 C15 124.29(16)
C7 C14 N6 115.69(16)
C15 C14 N6 120.0
C1 N1 C5 120.0
N1 C1 C2 120.0
N1 C1 H1 120.0
C2 C1 H1 120.0
C3 C2 C1 120.0
C3 C2 H2 120.0
C1 C2 H2 120.0
C2 C3 C4 120.0
C2 C3 H3 120.0
C4 C3 H3 120.0
C5 C4 C3 120.0
C5 C4 H4 120.0
C3 C4 H4 120.0
C6 C5 C4 123.33(18)
C6 C5 N1 116.49(18)
C4 C5 N1 120.0
C8 N3 C6 120.0
C9 C8 N4 121.03(16)
C9 C8 N3 118.66(16)
N4 C8 N3 120.0
C8 N4 C7 120.0
C8 N4 Nd01 118.28(9)
C7 N4 Nd01 120.38(9)
C14 C7 N2 119.48(15)
C14 C7 N4 120.23(15)
N2 C7 N4 120.0
C7 N2 C6 120.0
C5 C6 N2 122.07(16)
C5 C6 N3 117.93(16)
N2 C6 N3 120.0
O5 N7 O6 122.1(4)
O5 N7 O4 121.5(5)
O6 N7 O4 116.4(4)
O5 N7 Nd01 168.5(3)
O6 N7 Nd01 60.8(2)
O4 N7 Nd01 56.7(2)
O3 N8 O2 122.0(4)
O3 N8 O1 121.3(4)
O2 N8 O1 116.6(3)
O3 N8 Nd01 168.1(3)
O2 N8 Nd01 60.8(2)
O1 N8 Nd01 56.77(19)
O8 N9 O7 122.2(5)
O8 N9 O9 121.7(5)
O7 N9 O9 116.1(3)
O8 N9 Nd01 174.7(4)
O7 N9 Nd01 58.1(2)
O9 N9 Nd01 58.3(2)

loop_
_geom_bond_atom_site_label_1
_geom_bond_atom_site_label_2
_geom_bond_distance
Nd01 O10 2.423(3)
Nd01 O7 2.510(3)
Nd01 O9 2.514(3)
Nd01 O4 2.520(3)
Nd01 O1 2.537(3)
Nd01 N4 2.5862(14)
Nd01 O6 2.612(3)
Nd01 O2 2.627(3)
Nd01 N5 2.6428(16)
Nd01 N6 2.6760(16)
Nd01 N9 2.939(4)
Nd01 N7 2.984(4)
O1 N8 1.273(5)
O2 N8 1.262(5)
O3 N8 1.217(5)
O4 N7 1.274(5)
O5 N7 1.219(5)
O6 N7 1.260(5)
O7 N9 1.268(6)
O8 N9 1.211(5)
O9 N9 1.273(6)
O10 H10A 0.8538
O10 H10B 0.8239
C9 C8 1.355(2)
C9 C10 1.3900
C9 N5 1.3900
C10 C11 1.3900
C10 H10 0.9300
C11 C12 1.3900
C11 H11 0.9300
C12 C13 1.3900
C12 H12 0.9300
C13 N5 1.3900
C13 H13 0.9300
C19 N10 1.108(8)
C19 C20 1.440(9)
C20 H20A 0.9600
C20 H20B 0.9600
C20 H20C 0.9600
N6 C18 1.3900
N6 C14 1.3900
C18 C17 1.3900
C18 H18 0.9300
C17 C16 1.3900
C17 H17 0.9300
C16 C15 1.3900
C16 H16 0.9300
C15 C14 1.3900
C15 H15 0.9300
C14 C7 1.351(2)
N1 C1 1.3900
N1 C5 1.3900
C1 C2 1.3900
C1 H1 0.9300
C2 C3 1.3900
C2 H2 0.9300
C3 C4 1.3900
C3 H3 0.9300
C4 C5 1.3900
C4 H4 0.9300
C5 C6 1.345(2)
N3 C8 1.3900
N3 C6 1.3900
C8 N4 1.3900
N4 C7 1.3900
C7 N2 1.3900
N2 C6 1.3900
